data_4515835
loop_
_publ_author_name
'Schmitt, Daniel C.'
'Niljianskul, Nootaree'
'Sach, Neal W.'
'Trujillo, John I.'

_publ_section_title
;
 A Parallel Approach to 7-(Hetero)arylpyrazolo[1,5- a]pyrimidin-5-ones.
;
_journal_issue 5
_journal_name_full 'ACS combinatorial science'
_journal_page_first 256
_journal_page_last 260
_journal_paper_doi 10.1021/acscombsci.8b00032
_journal_volume 20
_journal_year 2018
_chemical_formula_sum 'C13 H11 N3 O'
_chemical_formula_weight 225.25
_space_group_crystal_system triclinic
_space_group_IT_number 2
_space_group_name_Hall '-P 1'
_space_group_name_H-M_alt 'P -1'
_atom_sites_solution_hydrogens mixed
_audit_creation_method SHELXL-2014/7
_cell_angle_alpha 90.662(2)
_cell_angle_beta 105.308(2)
_cell_angle_gamma 100.426(2)
_cell_formula_units_Z 4
_cell_length_a 9.3064(6)
_cell_length_b 9.4101(6)
_cell_length_c 12.8642(8)
_cell_measurement_reflns_used 8915
_cell_measurement_temperature 123(2)
_cell_measurement_theta_max 72.13
_cell_measurement_theta_min 5.02
_cell_volume 1066.57(12)
_computing_structure_refinement 'SHELXL-2014/7 (Sheldrick, 2014)'
_diffrn_ambient_temperature 123(2)
_diffrn_measured_fraction_theta_full 0.989
_diffrn_measured_fraction_theta_max 0.986
_diffrn_measurement_device_type 'Bruker D8 Venture Diffractometer'
_diffrn_radiation_type CuK\a
_diffrn_radiation_wavelength 1.54178
_diffrn_reflns_av_R_equivalents 0.0267
_diffrn_reflns_av_unetI/netI 0.0258
_diffrn_reflns_Laue_measured_fraction_full 0.989
_diffrn_reflns_Laue_measured_fraction_max 0.986
_diffrn_reflns_limit_h_max 11
_diffrn_reflns_limit_h_min -11
_diffrn_reflns_limit_k_max 11
_diffrn_reflns_limit_k_min -11
_diffrn_reflns_limit_l_max 15
_diffrn_reflns_limit_l_min -14
_diffrn_reflns_number 15683
_diffrn_reflns_point_group_measured_fraction_full 0.989
_diffrn_reflns_point_group_measured_fraction_max 0.986
_diffrn_reflns_theta_full 67.679
_diffrn_reflns_theta_max 72.226
_diffrn_reflns_theta_min 3.569
_diffrn_source 'Microfocus TXS Rotating Anode'
_exptl_absorpt_coefficient_mu 0.750
_exptl_absorpt_correction_type empirical
_exptl_absorpt_process_details SADABS
_exptl_crystal_colour Colorless
_exptl_crystal_density_diffrn 1.403
_exptl_crystal_description PRISM
_exptl_crystal_F_000 472
_exptl_crystal_size_max 0.160
_exptl_crystal_size_mid 0.080
_exptl_crystal_size_min 0.040
_exptl_transmission_factor_max 1.0000
_exptl_transmission_factor_min 0.8824
_refine_diff_density_max 0.295
_refine_diff_density_min -0.263
_refine_diff_density_rms 0.044
_refine_ls_extinction_method none
_refine_ls_goodness_of_fit_ref 1.093
_refine_ls_hydrogen_treatment mixed
_refine_ls_matrix_type full
_refine_ls_number_parameters 315
_refine_ls_number_reflns 4154
_refine_ls_number_restraints 2
_refine_ls_restrained_S_all 1.094
_refine_ls_R_factor_all 0.0450
_refine_ls_R_factor_gt 0.0399
_refine_ls_shift/su_max 0.000
_refine_ls_shift/su_mean 0.000
_refine_ls_structure_factor_coef Fsqd
_refine_ls_weighting_details 'w=1/[\s^2^(Fo^2^)+(0.0668P)^2^+0.2750P] where P=(Fo^2^+2Fc^2^)/3'
_refine_ls_weighting_scheme calc
_refine_ls_wR_factor_gt 0.1167
_refine_ls_wR_factor_ref 0.1213
_reflns_Friedel_coverage 0.000
_reflns_number_gt 3575
_reflns_number_total 4154
_reflns_threshold_expression 'I > 2\s(I)'
_cod_data_source_file co8b00032_si_004.cif
_cod_data_source_block Z915
_cod_depositor_comments
;
The following automatic conversions were performed:

data item '_exptl_absorpt_correction_type' value 'Empirical' was
changed to 'empirical' in accordance with the
/home/data/users/saulius/crontab/automatic-downloads/current/ACS/lib/dictionaries/cif_core.dic
dictionary named 'cif_core.dic' version 2.4.2 last updated on
2011-04-26.

Automatic conversion script
Id: cif_fix_values 6909 2019-04-08 15:41:33Z antanas 
;
_cod_database_code 4515835
_shelx_space_group_comment
;
The symmetry employed for this shelxl refinement is uniquely defined
by the following loop, which should always be used as a source of
symmetry information in preference to the above space-group names.
They are only intended as comments.
;
_shelx_estimated_absorpt_t_min 0.889
_shelx_estimated_absorpt_t_max 0.971

loop_
_space_group_symop_operation_xyz
'x, y, z'
'-x, -y, -z'

loop_
_atom_site_label
_atom_site_type_symbol
_atom_site_fract_x
_atom_site_fract_y
_atom_site_fract_z
_atom_site_U_iso_or_equiv
_atom_site_adp_type
_atom_site_occupancy
_atom_site_site_symmetry_order
_atom_site_calc_flag
_atom_site_refinement_flags_posn
_atom_site_refinement_flags_adp
N1 N 1.06862(11) 0.39653(11) 0.42558(8) 0.0195(2) Uani 1 1 d D .
H1X H 1.1316(16) 0.4094(16) 0.4982(11) 0.023 Uiso 1 1 d D U
N2 N 0.85284(11) 0.25962(10) 0.29996(8) 0.0163(2) Uani 1 1 d . .
N3 N 0.72426(11) 0.15774(10) 0.29471(8) 0.0193(2) Uani 1 1 d . .
N4 N 0.42811(11) 0.59644(11) 0.57631(8) 0.0194(2) Uani 1 1 d D .
H4X H 0.3670(16) 0.5791(16) 0.5037(11) 0.023 Uiso 1 1 d D U
N5 N 0.63847(11) 0.74171(10) 0.70140(8) 0.0167(2) Uani 1 1 d . .
N6 N 0.76183(11) 0.84968(11) 0.70547(8) 0.0201(2) Uani 1 1 d . .
O1 O 1.24183(10) 0.55370(9) 0.36654(7) 0.0239(2) Uani 1 1 d . .
O2 O 0.25394(10) 0.44156(9) 0.63610(7) 0.0235(2) Uani 1 1 d . .
C1 C 0.79460(12) 0.38672(12) 0.02348(10) 0.0173(2) Uani 1 1 d . .
H1 H 0.8391 0.4854 0.0445 0.021 Uiso 1 1 calc R U
C2 C 0.72295(12) 0.34555(12) -0.08437(9) 0.0179(3) Uani 1 1 d . .
H2 H 0.7184 0.4168 -0.1362 0.022 Uiso 1 1 calc R U
C3 C 0.65743(12) 0.20147(12) -0.11806(9) 0.0174(3) Uani 1 1 d . .
C4 C 0.58327(14) 0.15697(14) -0.23546(10) 0.0247(3) Uani 1 1 d . .
H4A H 0.6053 0.2383 -0.2794 0.037 Uiso 1 1 calc R U
H4B H 0.4733 0.1291 -0.2471 0.037 Uiso 1 1 calc R U
H4C H 0.6229 0.0746 -0.2564 0.037 Uiso 1 1 calc R U
C5 C 0.66304(13) 0.09977(12) -0.03939(10) 0.0190(3) Uani 1 1 d . .
H5 H 0.6177 0.0013 -0.0605 0.023 Uiso 1 1 calc R U
C6 C 0.73324(12) 0.13937(12) 0.06853(10) 0.0182(3) Uani 1 1 d . .
H6 H 0.7350 0.0683 0.1205 0.022 Uiso 1 1 calc R U
C7 C 0.80173(12) 0.28385(12) 0.10156(9) 0.0155(2) Uani 1 1 d . .
C8 C 0.89218(13) 0.32837(12) 0.21363(9) 0.0161(2) Uani 1 1 d . .
C9 C 1.02039(13) 0.43201(12) 0.23720(10) 0.0180(3) Uani 1 1 d . .
H9 H 1.0471 0.4836 0.1799 0.022 Uiso 1 1 calc R U
C10 C 1.11800(13) 0.46730(13) 0.34561(10) 0.0190(3) Uani 1 1 d . .
C11 C 0.93784(13) 0.29439(13) 0.40504(10) 0.0182(3) Uani 1 1 d . .
C12 C 0.86466(14) 0.21248(13) 0.47000(10) 0.0219(3) Uani 1 1 d . .
H12 H 0.8947 0.2110 0.5465 0.026 Uiso 1 1 calc R U
C13 C 0.73511(14) 0.13136(13) 0.39708(10) 0.0219(3) Uani 1 1 d . .
H13 H 0.6618 0.0636 0.4192 0.026 Uiso 1 1 calc R U
C14 C 0.61590(12) 0.70616(12) 0.98407(10) 0.0179(3) Uani 1 1 d . .
H14 H 0.5097 0.6703 0.9669 0.022 Uiso 1 1 calc R U
C15 C 0.69725(13) 0.74088(12) 1.09066(10) 0.0187(3) Uani 1 1 d . .
H15 H 0.6459 0.7285 1.1457 0.022 Uiso 1 1 calc R U
C16 C 0.85370(13) 0.79391(12) 1.11888(9) 0.0179(3) Uani 1 1 d . .
C17 C 0.94059(15) 0.83189(15) 1.23525(10) 0.0264(3) Uani 1 1 d . .
H17A H 1.0493 0.8394 1.2429 0.040 Uiso 1 1 calc R U
H17B H 0.9072 0.7562 1.2801 0.040 Uiso 1 1 calc R U
H17C H 0.9218 0.9247 1.2586 0.040 Uiso 1 1 calc R U
C18 C 0.92492(13) 0.81210(12) 1.03651(10) 0.0199(3) Uani 1 1 d . .
H18 H 1.0311 0.8486 1.0540 0.024 Uiso 1 1 calc R U
C19 C 0.84466(13) 0.77817(12) 0.92920(10) 0.0185(3) Uani 1 1 d . .
H19 H 0.8962 0.7923 0.8744 0.022 Uiso 1 1 calc R U
C20 C 0.68830(13) 0.72329(11) 0.90113(9) 0.0156(2) Uani 1 1 d . .
C21 C 0.59701(13) 0.67831(12) 0.78903(9) 0.0159(2) Uani 1 1 d . .
C22 C 0.46931(13) 0.57346(12) 0.76575(10) 0.0177(3) Uani 1 1 d . .
H22 H 0.4403 0.5257 0.8238 0.021 Uiso 1 1 calc R U
C23 C 0.37589(13) 0.53144(12) 0.65701(10) 0.0185(3) Uani 1 1 d . .
C24 C 0.55630(13) 0.70142(13) 0.59638(10) 0.0183(3) Uani 1 1 d . .
C25 C 0.62772(14) 0.78354(13) 0.53040(10) 0.0223(3) Uani 1 1 d . .
H25 H 0.5993 0.7812 0.4537 0.027 Uiso 1 1 calc R U
C26 C 0.75233(14) 0.87157(13) 0.60276(10) 0.0224(3) Uani 1 1 d . .
H26 H 0.8237 0.9409 0.5800 0.027 Uiso 1 1 calc R U

loop_
_atom_site_aniso_label
_atom_site_aniso_U_11
_atom_site_aniso_U_22
_atom_site_aniso_U_33
_atom_site_aniso_U_23
_atom_site_aniso_U_13
_atom_site_aniso_U_12
N1 0.0176(5) 0.0232(5) 0.0140(5) -0.0003(4) 0.0007(4) -0.0005(4)
N2 0.0154(5) 0.0182(5) 0.0132(5) 0.0005(4) 0.0020(4) 0.0007(4)
N3 0.0172(5) 0.0198(5) 0.0186(5) 0.0022(4) 0.0042(4) -0.0015(4)
N4 0.0176(5) 0.0226(5) 0.0139(5) -0.0003(4) 0.0004(4) -0.0006(4)
N5 0.0160(5) 0.0184(5) 0.0133(5) 0.0006(4) 0.0016(4) 0.0004(4)
N6 0.0183(5) 0.0198(5) 0.0185(5) 0.0029(4) 0.0030(4) -0.0028(4)
O1 0.0191(4) 0.0278(5) 0.0187(5) -0.0007(3) 0.0011(3) -0.0054(3)
O2 0.0194(4) 0.0263(5) 0.0184(5) -0.0003(3) 0.0011(3) -0.0055(3)
C1 0.0149(5) 0.0164(5) 0.0198(6) -0.0001(4) 0.0040(4) 0.0015(4)
C2 0.0161(5) 0.0210(6) 0.0171(6) 0.0045(4) 0.0043(4) 0.0047(4)
C3 0.0129(5) 0.0224(6) 0.0165(6) -0.0007(4) 0.0033(4) 0.0037(4)
C4 0.0255(6) 0.0287(6) 0.0162(6) -0.0027(5) 0.0020(5) 0.0011(5)
C5 0.0184(5) 0.0166(5) 0.0211(6) -0.0014(4) 0.0050(5) 0.0012(4)
C6 0.0185(5) 0.0179(5) 0.0182(6) 0.0025(4) 0.0053(4) 0.0031(4)
C7 0.0126(5) 0.0180(5) 0.0157(6) -0.0002(4) 0.0032(4) 0.0031(4)
C8 0.0163(5) 0.0165(5) 0.0160(6) 0.0014(4) 0.0042(4) 0.0043(4)
C9 0.0171(5) 0.0200(5) 0.0154(6) 0.0006(4) 0.0035(5) 0.0010(4)
C10 0.0179(5) 0.0201(6) 0.0171(6) -0.0007(4) 0.0031(5) 0.0019(4)
C11 0.0174(5) 0.0200(5) 0.0147(6) -0.0007(4) 0.0005(4) 0.0029(4)
C12 0.0234(6) 0.0245(6) 0.0147(6) 0.0030(5) 0.0023(5) 0.0009(5)
C13 0.0225(6) 0.0225(6) 0.0189(6) 0.0036(5) 0.0053(5) -0.0003(5)
C14 0.0152(5) 0.0177(5) 0.0196(6) 0.0008(4) 0.0035(4) 0.0017(4)
C15 0.0204(6) 0.0183(5) 0.0180(6) 0.0014(4) 0.0068(5) 0.0027(4)
C16 0.0200(6) 0.0160(5) 0.0157(6) 0.0003(4) 0.0017(5) 0.0028(4)
C17 0.0258(6) 0.0309(7) 0.0168(6) -0.0013(5) 0.0000(5) -0.0009(5)
C18 0.0149(5) 0.0214(6) 0.0211(6) 0.0005(4) 0.0018(5) 0.0017(4)
C19 0.0168(5) 0.0209(6) 0.0182(6) 0.0010(4) 0.0051(4) 0.0039(4)
C20 0.0166(5) 0.0137(5) 0.0152(6) 0.0002(4) 0.0019(4) 0.0034(4)
C21 0.0158(5) 0.0161(5) 0.0157(6) 0.0012(4) 0.0031(4) 0.0046(4)
C22 0.0173(5) 0.0188(5) 0.0158(6) 0.0015(4) 0.0031(5) 0.0020(4)
C23 0.0173(5) 0.0191(5) 0.0171(6) -0.0003(4) 0.0021(5) 0.0021(4)
C24 0.0170(5) 0.0205(5) 0.0148(6) -0.0002(4) 0.0002(4) 0.0032(4)
C25 0.0233(6) 0.0254(6) 0.0152(6) 0.0035(5) 0.0025(5) 0.0011(5)
C26 0.0226(6) 0.0227(6) 0.0194(6) 0.0047(5) 0.0046(5) -0.0010(5)

loop_
_atom_type_symbol
_atom_type_description
_atom_type_scat_dispersion_real
_atom_type_scat_dispersion_imag
_atom_type_scat_source
C C 0.0181 0.0091 'International Tables Vol C Tables 4.2.6.8 and 6.1.1.4'
H H 0.0000 0.0000 'International Tables Vol C Tables 4.2.6.8 and 6.1.1.4'
N N 0.0311 0.0180 'International Tables Vol C Tables 4.2.6.8 and 6.1.1.4'
O O 0.0492 0.0322 'International Tables Vol C Tables 4.2.6.8 and 6.1.1.4'

loop_
_geom_angle_atom_site_label_1
_geom_angle_atom_site_label_2
_geom_angle_atom_site_label_3
_geom_angle
C10 N1 C11 122.61(10)
C10 N1 H1X 119.9(9)
C11 N1 H1X 117.1(9)
C11 N2 N3 111.27(9)
C11 N2 C8 122.21(10)
N3 N2 C8 126.41(10)
C13 N3 N2 103.46(9)
C23 N4 C24 122.44(10)
C23 N4 H4X 119.5(9)
C24 N4 H4X 117.5(9)
C24 N5 N6 110.98(10)
C24 N5 C21 122.38(10)
N6 N5 C21 126.64(10)
C26 N6 N5 103.63(9)
C2 C1 C7 120.45(10)
C2 C1 H1 119.8
C7 C1 H1 119.8
C1 C2 C3 121.23(11)
C1 C2 H2 119.4
C3 C2 H2 119.4
C2 C3 C5 117.95(11)
C2 C3 C4 120.97(11)
C5 C3 C4 121.08(10)
C3 C4 H4A 109.5
C3 C4 H4B 109.5
H4A C4 H4B 109.5
C3 C4 H4C 109.5
H4A C4 H4C 109.5
H4B C4 H4C 109.5
C6 C5 C3 121.45(10)
C6 C5 H5 119.3
C3 C5 H5 119.3
C5 C6 C7 120.31(10)
C5 C6 H6 119.8
C7 C6 H6 119.8
C1 C7 C6 118.58(11)
C1 C7 C8 119.04(10)
C6 C7 C8 122.16(10)
C9 C8 N2 117.00(10)
C9 C8 C7 122.28(11)
N2 C8 C7 120.65(10)
C8 C9 C10 122.96(11)
C8 C9 H9 118.5
C10 C9 H9 118.5
O1 C10 N1 120.92(11)
O1 C10 C9 123.18(11)
N1 C10 C9 115.87(10)
N1 C11 C12 133.30(11)
N1 C11 N2 119.21(11)
C12 C11 N2 107.49(10)
C11 C12 C13 103.81(11)
C11 C12 H12 128.1
C13 C12 H12 128.1
N3 C13 C12 113.97(11)
N3 C13 H13 123.0
C12 C13 H13 123.0
C15 C14 C20 120.78(10)
C15 C14 H14 119.6
C20 C14 H14 119.6
C14 C15 C16 121.14(11)
C14 C15 H15 119.4
C16 C15 H15 119.4
C18 C16 C15 117.98(11)
C18 C16 C17 121.50(11)
C15 C16 C17 120.52(11)
C16 C17 H17A 109.5
C16 C17 H17B 109.5
H17A C17 H17B 109.5
C16 C17 H17C 109.5
H17A C17 H17C 109.5
H17B C17 H17C 109.5
C19 C18 C16 121.51(11)
C19 C18 H18 119.2
C16 C18 H18 119.2
C18 C19 C20 120.47(11)
C18 C19 H19 119.8
C20 C19 H19 119.8
C19 C20 C14 118.11(11)
C19 C20 C21 123.36(11)
C14 C20 C21 118.50(10)
C22 C21 N5 116.50(10)
C22 C21 C20 122.35(11)
N5 C21 C20 121.14(10)
C21 C22 C23 123.15(11)
C21 C22 H22 118.4
C23 C22 H22 118.4
O2 C23 N4 120.85(11)
O2 C23 C22 123.13(11)
N4 C23 C22 116.02(10)
N4 C24 C25 132.99(11)
N4 C24 N5 119.38(11)
C25 C24 N5 107.63(10)
C24 C25 C26 103.70(11)
C24 C25 H25 128.2
C26 C25 H25 128.2
N6 C26 C25 114.07(11)
N6 C26 H26 123.0
C25 C26 H26 123.0

loop_
_geom_bond_atom_site_label_1
_geom_bond_atom_site_label_2
_geom_bond_distance
N1 C10 1.3667(16)
N1 C11 1.3696(15)
N1 H1X 0.956(13)
N2 C11 1.3753(15)
N2 N3 1.3770(13)
N2 C8 1.3897(15)
N3 C13 1.3238(16)
N4 C23 1.3645(16)
N4 C24 1.3677(15)
N4 H4X 0.951(13)
N5 C24 1.3753(15)
N5 N6 1.3777(13)
N5 C21 1.3919(15)
N6 C26 1.3219(16)
O1 C10 1.2465(14)
O2 C23 1.2497(14)
C1 C2 1.3876(16)
C1 C7 1.4004(16)
C1 H1 0.9500
C2 C3 1.3949(16)
C2 H2 0.9500
C3 C5 1.3983(16)
C3 C4 1.5043(16)
C4 H4A 0.9800
C4 H4B 0.9800
C4 H4C 0.9800
C5 C6 1.3835(16)
C5 H5 0.9500
C6 C7 1.4018(16)
C6 H6 0.9500
C7 C8 1.4765(15)
C8 C9 1.3593(16)
C9 C10 1.4461(16)
C9 H9 0.9500
C11 C12 1.3718(17)
C12 C13 1.4034(17)
C12 H12 0.9500
C13 H13 0.9500
C14 C15 1.3828(16)
C14 C20 1.4009(17)
C14 H14 0.9500
C15 C16 1.3980(16)
C15 H15 0.9500
C16 C18 1.3876(17)
C16 C17 1.5055(16)
C17 H17A 0.9800
C17 H17B 0.9800
C17 H17C 0.9800
C18 C19 1.3873(16)
C18 H18 0.9500
C19 C20 1.4003(16)
C19 H19 0.9500
C20 C21 1.4796(15)
C21 C22 1.3625(16)
C22 C23 1.4455(16)
C22 H22 0.9500
C24 C25 1.3735(18)
C25 C26 1.4007(17)
C25 H25 0.9500
C26 H26 0.9500
